data_4030677
loop_
_publ_author_name
'Cotton, F. A.'
'Kim, Y.'

_publ_section_title
;
 Three Rh2(O2CCF3)4L2 compounds, with L = H2O, tetrahydrofuran and
 acetonitrile
;
_journal_name_full 'European Journal of Solid State and Inorganic Chemistry'
_journal_page_first 525
_journal_page_last 534
_journal_volume 31
_journal_year 1994
_chemical_formula_sum 'C8 H4 F12 O10 Rh2'
_chemical_formula_weight 693.91
_space_group_IT_number 52
_symmetry_cell_setting orthorhombic
_symmetry_Int_Tables_number 52
_symmetry_space_group_name_Hall '-P 2a 2bc'
_symmetry_space_group_name_H-M 'P n n a'
_cell_angle_alpha 90
_cell_angle_beta 90
_cell_angle_gamma 90
_cell_formula_units_Z 8
_cell_length_a 12.982(4)
_cell_length_b 11.191(1)
_cell_length_c 27.681(8)
_cell_volume 4021.5(17)
_diffrn_ambient_temperature 293
_diffrn_radiation_probe x-ray
_diffrn_radiation_type MoK\a
_diffrn_radiation_wavelength 0.71073
_exptl_absorpt_coefficient_mu 1.764
_exptl_crystal_density_diffrn 2.292
_refine_ls_R_factor_gt 0.070
_refine_ls_wR_factor_gt 0.080
_cod_data_source_file EJSSIC-1994-31-525-534-1.cif
_cod_data_source_block Rh-1
_cod_database_code 4030677

loop_
_symmetry_equiv_pos_site_id
_symmetry_equiv_pos_as_xyz
1 x,y,z
2 1/2-x,-y,z
3 x,1/2-y,1/2-z
4 1/2-x,1/2+y,1/2-z
5 -x,-y,-z
6 1/2+x,y,-z
7 -x,1/2+y,1/2+z
8 1/2+x,1/2-y,1/2+z

loop_
_atom_site_label
_atom_site_type_symbol
_atom_site_thermal_displace_type
_atom_site_fract_x
_atom_site_fract_y
_atom_site_fract_z
_atom_site_occupancy
_atom_site_U_iso_or_equiv
Rh2 Rh Uiso 0.43550(10) -0.0374(2) 0.02688(6) 1.000 0.0584(5)
F21 F Uiso -0.1340(10) -0.084(2) 0.1565(5) 1.000 0.131(6)
F22 F Uiso -0.1270(10) -0.244(2) 0.3806(6) 1.000 0.141(6)
F23 F Uiso -0.2580(10) -0.363(2) 0.3906(5) 1.000 0.112(6)
F24A F Uiso -0.243(3) 0.317(3) -0.0060(10) 0.500 0.106(10)
F24B F Uiso 0.205(3) -0.153(3) 0.4710(10) 0.500 0.110(11)
F25A F Uiso -0.143(2) 0.380(3) 0.0510(10) 0.500 0.098(10)
F25B F Uiso 0.201(3) -0.160(4) 0.544(2) 0.500 0.165(13)
F26A F Uiso 0.089(3) -0.086(3) 0.5060(10) 0.500 0.114(11)
F26B F Uiso 0.086(3) -0.104(3) 0.4780(10) 0.500 0.117(11)
O2 O Uiso 0.1840(10) 0.115(2) 0.0782(5) 1.000 0.065(5)
O21 O Uiso 0.6500(10) 0.0880(10) 0.0326(4) 1.000 0.071(5)
O22 O Uiso 0.8660(10) 0.375(2) 0.5213(5) 1.000 0.066(5)
O23 O Uiso 0.5190(10) 0.025(2) 0.0829(5) 1.000 0.063(5)
O24 O Uiso 0.9850(10) 0.307(2) 0.4701(5) 1.000 0.072(5)
C21 C Uiso -0.101(2) -0.081(2) 0.0732(8) 1.000 0.061(6)
C22 C Uiso -0.160(2) -0.143(3) 0.1161(8) 1.000 0.100(10)
C23 C Uiso 0.903(2) 0.302(2) 0.4959(8) 1.000 0.081(9)
C24 C Uiso -0.141(2) 0.325(2) 0.0070(10) 1.000 0.082(9)
Rh1 Rh Uiso 0.12410(10) 0.1662(2) 0.22306(6) 1.000 0.0445(4)
F11 F Uiso 0.151(2) -0.0780(10) 0.3602(6) 1.000 0.123(6)
F12 F Uiso 0.130(2) 0.0710(10) 0.4066(5) 1.000 0.113(6)
F13 F Uiso 0.003(2) -0.003(2) 0.3687(6) 1.000 0.136(6)
F14 F Uiso -0.227(3) 0.129(3) 0.2400(10) 0.500 0.114(13)
F15 F Uiso -0.213(3) 0.180(4) 0.291(2) 0.500 0.165(13)
F16 F Uiso -0.235(3) 0.289(4) 0.2850(10) 0.500 0.139(13)
F17 F Uiso 0.481(3) 0.230(3) 0.2990(10) 0.500 0.114(11)
F18 F Uiso 0.484(2) 0.151(3) 0.2590(10) 0.500 0.103(11)
F19 F Uiso 0.482(2) 0.159(3) 0.2240(10) 0.500 0.090(9)
O1 O Uiso 0.1250(10) 0.0120(10) 0.1704(5) 1.000 0.061(5)
O11 O Uiso 0.1270(10) 0.0600(10) 0.2829(5) 1.000 0.055(4)
O12 O Uiso -0.0290(10) 0.1690(10) 0.2259(5) 1.000 0.051(4)
O13 O Uiso 0.1210(10) 0.2800(10) 0.1668(5) 1.000 0.063(5)
O14 O Uiso 0.2840(10) 0.1760(10) 0.2226(5) 1.000 0.071(5)
C11 C Uiso 0.121(2) 0.108(2) 0.3240(8) 1.000 0.055(6)
C12 C Uiso 0.098(3) 0.026(2) 0.3650(10) 1.000 0.098(10)
C13 C Uiso -0.070(2) 0.25000 0.25000 1.000 0.076(13)
C14 C Uiso -0.202(3) 0.25000 0.25000 1.000 0.101(13)
C15 C Uiso 0.323(2) 0.25000 0.25000 1.000 0.061(10)
C16 C Uiso 0.436(3) 0.25000 0.25000 1.000 0.063(9)

loop_
_atom_type_symbol
_atom_type_description
_atom_type_scat_dispersion_real
_atom_type_scat_dispersion_imag
_atom_type_scat_source
C C 0.0033 0.0016 ' International Tables Vol C Tables 4.2.6.8 and 6.1.1.4'
F F 0.0171 0.0103 ' International Tables Vol C Tables 4.2.6.8 and 6.1.1.4'
O O 0.0106 0.0060 ' International Tables Vol C Tables 4.2.6.8 and 6.1.1.4'
Rh Rh -1.1178 0.9187 ' International Tables Vol C Tables 4.2.6.8 and 6.1.1.4'

loop_
_geom_angle_atom_site_label_1
_geom_angle_atom_site_label_2
_geom_angle_atom_site_label_3
_geom_angle
_geom_angle_site_symmetry_1
_geom_angle_site_symmetry_3
_geom_angle_publ_flag
O2 Rh2 O23 91.1(6) 2_555 . yes
O23 Rh2 O24 89.6(7) . 4_645 yes
Rh2 Rh2 O23 88.9(4) 5_655 . yes
O21 Rh2 O23 175.6(7) 5_655 . yes
O22 Rh2 O23 89.3(7) 8_454 . yes
O2 Rh2 O24 89.6(7) 2_555 4_645 yes
Rh2 Rh2 O2 177.9(5) 5_655 2_555 yes
O2 Rh2 O21 91.5(5) 2_555 5_655 yes
O2 Rh2 O22 94.9(7) 2_555 8_454 yes
Rh2 Rh2 O24 88.3(4) 5_655 4_645 yes
O21 Rh2 O24 94.1(5) 5_655 4_645 yes
O22 Rh2 O24 175.3(6) 8_454 4_645 yes
Rh2 Rh2 O21 88.6(3) 5_655 5_655 yes
Rh2 Rh2 O22 87.2(4) 5_655 8_454 yes
O21 Rh2 O22 86.9(5) 5_655 8_454 yes
Rh1 Rh1 O1 178.3(3) 3_555 . yes
O11 Rh1 O12 89.7(5) . . yes
O11 Rh1 O13 176.4(5) . . yes
O11 Rh1 O14 91.0(5) . . yes
Rh1 Rh1 O11 87.2(3) 3_555 . yes
O12 Rh1 O13 90.0(5) . . yes
O12 Rh1 O14 175.6(5) . . yes
Rh1 Rh1 O12 87.9(4) 3_555 . yes
O13 Rh1 O14 89.0(5) . . yes
Rh1 Rh1 O13 89.2(4) 3_555 . yes
Rh1 Rh1 O14 87.9(3) 3_555 . yes
O1 Rh1 O11 94.5(5) . . yes
O1 Rh1 O12 92.5(5) . . yes
O1 Rh1 O13 89.1(5) . . yes
O1 Rh1 O14 91.8(5) . . yes
F26B F24B C24 52(2) . 7_545 yes
F26B F26A C24 81(4) . 7_545 yes
F24B F26B F26A 99(4) . . yes
F24B F26B C24 51(2) . 7_545 yes
F26A F26B C24 63(3) . 7_545 yes
F15 F14 C14 56(2) . . yes
F14 F15 C14 58(2) . . yes
F16 F15 C14 51(2) . . yes
F14 F15 F16 102(4) . . yes
F15 F16 C14 70(3) . . yes
F18 F17 C16 52.8(17) . . yes
F17 F18 F19 136(4) . . yes
F19 F18 C16 74(3) . . yes
F17 F18 C16 67(2) . . yes
F18 F19 C16 64(3) . . yes
Rh2 O21 C21 114.3(13) 5_655 2_555 yes
Rh2 O22 C23 118.9(15) 8_555 . yes
Rh2 O23 C21 117.5(13) . 2_555 yes
Rh2 O24 C23 115.9(16) 4_655 . yes
Rh1 O11 C11 118.9(12) . . yes
Rh1 O12 C13 117.4(14) . . yes
Rh1 O13 C11 117.8(13) . 3_555 yes
Rh1 O14 C15 116.2(14) . . yes
O23 C21 C22 117.9(19) 2_555 . yes
O21 C21 C22 113(2) 2_555 . yes
O21 C21 O23 129(2) 2_555 2_555 yes
F23 C22 C21 110(2) 3_545 . yes
F22 C22 F23 112(3) 3_545 3_545 yes
F21 C22 C21 107(2) . . yes
F21 C22 F22 109(2) . 3_545 yes
F21 C22 F23 110(2) . 3_545 yes
F22 C22 C21 108(2) 3_545 . yes
O22 C23 C24 121(2) . 3_655 yes
O24 C23 C24 109(2) . 3_655 yes
O22 C23 O24 130(2) . . yes
F25B C24 F26B 136(3) 7_554 7_554 yes
F26A C24 F26B 36(2) 7_554 7_554 yes
F24A C24 F25A 104(2) . . yes
F24A C24 C23 107(2) . 3_455 yes
F24A C24 F24B 38(2) . 7_554 yes
F24A C24 F25B 69(3) . 7_554 yes
F24A C24 F26A 126(3) . 7_554 yes
F24A C24 F26B 113(3) . 7_554 yes
F25A C24 C23 118(2) . 3_455 yes
F24B C24 F25A 125(3) 7_554 . yes
F25A C24 F25B 39(2) . 7_554 yes
F25A C24 F26A 70(2) . 7_554 yes
F25A C24 F26B 106(2) . 7_554 yes
F24B C24 C23 112(2) 7_554 3_455 yes
F25B C24 C23 113(3) 7_554 3_455 yes
F26A C24 C23 124(3) 7_554 3_455 yes
F26B C24 C23 109(2) 7_554 3_455 yes
F24B C24 F25B 101(3) 7_554 7_554 yes
F24B C24 F26A 100(3) 7_554 7_554 yes
F24B C24 F26B 77(3) 7_554 7_554 yes
F25B C24 F26A 104(3) 7_554 7_554 yes
O11 C11 C12 115.9(19) . . yes
O11 C11 O13 127(2) . 3_555 yes
O13 C11 C12 117(2) 3_555 . yes
F11 C12 F12 105(2) . . yes
F11 C12 F13 106(2) . . yes
F11 C12 C11 111(2) . . yes
F12 C12 F13 109(3) . . yes
F12 C12 C11 111(2) . . yes
F13 C12 C11 114(3) . . yes
O12 C13 C14 115.3(12) . . yes
O12 C13 O12 129(2) . 3_555 yes
O12 C13 C14 115.3(12) 3_555 . yes
F14 C14 F15 66(2) . . yes
F14 C14 F16 116(3) . . yes
F14 C14 C13 103(2) . . yes
F14 C14 F14 154(4) . 3_555 yes
F14 C14 F15 111(2) . 3_555 yes
F14 C14 F16 52(3) . 3_555 yes
F15 C14 F16 59(3) . . yes
F15 C14 C13 96(2) . . yes
F14 C14 F15 111(2) 3_555 . yes
F15 C14 F15 168(4) . 3_555 yes
F15 C14 F16 116(3) . 3_555 yes
F16 C14 C13 112(3) . . yes
F14 C14 F16 52(2) 3_555 . yes
F15 C14 F16 116(3) 3_555 . yes
F16 C14 F16 136(4) . 3_555 yes
F14 C14 C13 103(2) 3_555 . yes
F15 C14 C13 96(2) 3_555 . yes
F16 C14 C13 112(3) 3_555 . yes
F14 C14 F15 66(2) 3_555 3_555 yes
F14 C14 F16 116(3) 3_555 3_555 yes
F15 C14 F16 59(3) 3_555 3_555 yes
O14 C15 C16 114.3(12) . . yes
O14 C15 O14 132(2) . 3_555 yes
O14 C15 C16 114.3(12) 3_555 . yes
F17 C16 F18 61(2) . . yes
F17 C16 F19 101(2) . . yes
F17 C16 C15 113(2) . . yes
F17 C16 F17 134(3) . 3_555 yes
F17 C16 F18 97(2) . 3_555 yes
F17 C16 F19 57.9(19) . 3_555 yes
F18 C16 F19 42.5(18) . . yes
F18 C16 C15 119(2) . . yes
F17 C16 F18 97(2) 3_555 . yes
F18 C16 F18 123(4) . 3_555 yes
F18 C16 F19 109(3) . 3_555 yes
F19 C16 C15 115.6(19) . . yes
F17 C16 F19 57.9(19) 3_555 . yes
F18 C16 F19 109(3) 3_555 . yes
F19 C16 F19 129(3) . 3_555 yes
F17 C16 C15 113(2) 3_555 . yes
F18 C16 C15 119(2) 3_555 . yes
F19 C16 C15 115.6(18) 3_555 . yes
F17 C16 F18 61(2) 3_555 3_555 yes
F17 C16 F19 101(2) 3_555 3_555 yes
F18 C16 F19 42.5(18) 3_555 3_555 yes

loop_
_geom_bond_atom_site_label_1
_geom_bond_atom_site_label_2
_geom_bond_distance
_geom_bond_site_symmetry_2
_geom_bond_publ_flag
Rh2 O23 2.017(15) . yes
Rh2 O2 2.276(15) 2_555 yes
Rh2 O24 2.03(2) 4_645 yes
Rh2 Rh2 2.392(2) 5_655 yes
Rh2 O21 2.065(12) 5_655 yes
Rh2 O22 2.04(2) 8_454 yes
Rh1 Rh1 2.396(3) 3_555 yes
Rh1 O12 1.989(13) . yes
Rh1 O1 2.259(13) . yes
Rh1 O11 2.039(13) . yes
Rh1 O13 2.012(13) . yes
Rh1 O14 2.079(13) . yes
F21 C22 1.34(3) . yes
F22 C22 1.34(4) 3_545 yes
F23 C22 1.29(3) 3_545 yes
F24A C24 1.38(5) . yes
F24B F26B 1.65(5) . yes
F24B C24 1.32(4) 7_545 yes
F25A C24 1.37(4) . yes
F25B C24 1.30(6) 7_545 yes
F26A C24 1.20(4) 7_545 yes
F26A F26B 0.80(4) . yes
F26B C24 1.34(4) 7_545 yes
F11 C12 1.36(3) . yes
F12 C12 1.32(3) . yes
F13 C12 1.28(5) . yes
F14 C14 1.42(3) . yes
F14 F15 1.53(6) . yes
F15 F16 1.26(6) . yes
F15 C14 1.39(5) . yes
F16 C14 1.15(4) . yes
F17 F18 1.42(4) . yes
F17 C16 1.49(3) . yes
F18 C16 1.30(4) . yes
F18 F19 0.97(4) . yes
F19 C16 1.38(3) . yes
O21 C21 1.29(3) 2_555 yes
O22 C23 1.18(3) . yes
O23 C21 1.26(3) 2_555 yes
O24 C23 1.28(3) . yes
O11 C11 1.26(3) . yes
O12 C13 1.245(16) . yes
O13 C11 1.28(3) 3_555 yes
O14 C15 1.232(17) . yes
C21 C22 1.57(3) . no
C23 C24 1.53(3) 3_655 no
C11 C12 1.49(3) . no
C13 C14 1.71(5) . no
C15 C16 1.47(5) . no

loop_
_geom_torsion_atom_site_label_1
_geom_torsion_atom_site_label_2
_geom_torsion_atom_site_label_3
_geom_torsion_atom_site_label_4
_geom_torsion
_geom_torsion_site_symmetry_1
_geom_torsion_site_symmetry_3
_geom_torsion_site_symmetry_4
_geom_torsion_publ_flag
O2 Rh2 O23 C21 -179.8(19) 2_555 . 2_555 no
O24 Rh2 O23 C21 90.6(18) 4_645 . 2_555 no
Rh2 Rh2 O23 C21 2.3(18) 5_655 . 2_555 no
O22 Rh2 O23 C21 -84.9(18) 8_454 . 2_555 no
O23 Rh2 O24 C23 -90.0(16) . 4_645 4_645 no
O23 Rh2 Rh2 O21 3.7(7) . 5_655 . no
O23 Rh2 Rh2 O22 90.7(7) . 5_655 4_645 no
O23 Rh2 Rh2 O23 180.0(8) . 5_655 5_655 no
O23 Rh2 Rh2 O24 -90.4(7) . 5_655 8_454 no
O24 Rh2 Rh2 O21 -85.9(5) 4_645 5_655 . no
O21 Rh2 Rh2 O21 180.0(5) 5_655 5_655 . no
O22 Rh2 Rh2 O21 93.0(5) 8_454 5_655 . no
O23 Rh2 O22 C23 90.4(17) . 8_454 8_454 no
O14 Rh1 Rh1 O11 86.8(5) . 3_555 3_555 no
O14 Rh1 Rh1 O12 176.6(5) . 3_555 3_555 no
O14 Rh1 Rh1 O13 -93.3(5) . 3_555 3_555 no
O14 Rh1 Rh1 O14 -4.3(5) . 3_555 3_555 no
O1 Rh1 O11 C11 -175.8(16) . . . no
O12 Rh1 O11 C11 -83.3(16) . . . no
O14 Rh1 O11 C11 92.4(16) . . . no
Rh1 Rh1 O11 C11 4.6(16) 3_555 . . no
O1 Rh1 O12 C13 -175.6(9) . . . no
O11 Rh1 O12 C13 89.9(9) . . . no
O13 Rh1 O12 C13 -86.5(9) . . . no
Rh1 Rh1 O12 C13 2.8(9) 3_555 . . no
O1 Rh1 O13 C11 -179.1(16) . . 3_555 no
O12 Rh1 O13 C11 88.5(16) . . 3_555 no
O14 Rh1 O13 C11 -87.3(16) . . 3_555 no
Rh1 Rh1 O13 C11 0.6(16) 3_555 . 3_555 no
O1 Rh1 O14 C15 -176.6(9) . . . no
O11 Rh1 O14 C15 -82.1(9) . . . no
O13 Rh1 O14 C15 94.3(9) . . . no
Rh1 Rh1 O14 C15 5.1(8) 3_555 . . no
O11 Rh1 Rh1 O11 177.9(5) . 3_555 3_555 no
O11 Rh1 Rh1 O12 -92.3(5) . 3_555 3_555 no
O11 Rh1 Rh1 O13 -2.2(5) . 3_555 3_555 no
O11 Rh1 Rh1 O14 86.8(5) . 3_555 3_555 no
O12 Rh1 Rh1 O11 -92.3(5) . 3_555 3_555 no
O12 Rh1 Rh1 O12 -2.4(5) . 3_555 3_555 no
O12 Rh1 Rh1 O13 87.6(5) . 3_555 3_555 no
O12 Rh1 Rh1 O14 176.6(5) . 3_555 3_555 no
O13 Rh1 Rh1 O11 -2.2(5) . 3_555 3_555 no
O13 Rh1 Rh1 O12 87.6(5) . 3_555 3_555 no
O13 Rh1 Rh1 O13 177.7(5) . 3_555 3_555 no
O13 Rh1 Rh1 O14 -93.3(5) . 3_555 3_555 no
C24 F24B F26B F26A 44(4) 7_545 . . no
F26B F24B C24 F25B -135(3) . 7_545 . no
F26B F24B C24 F26A -28(2) . 7_545 . no
F26B F24B C24 F25A -101(3) . 7_545 7_545 no
F26B F24B C24 F24A -166(4) . 7_545 7_545 no
F26B F26A C24 F24B 50(4) . 7_545 . no
F26B F26A C24 F25B 155(4) . 7_545 . no
F26B F26A C24 F24A 81(5) . 7_545 7_545 no
F26B F26A C24 F25A 174(4) . 7_545 7_545 no
C24 F26A F26B F24B -38(3) 7_545 . . no
F24B F26B C24 F26A 129(4) . 7_545 . no
F24B F26B C24 F24A 10(2) . 7_545 7_545 no
F24B F26B C24 F25B 93(5) . 7_545 . no
F26A F26B C24 F24B -129(4) . 7_545 . no
F26A F26B C24 F25B -37(6) . 7_545 . no
F26A F26B C24 F24A -120(4) . 7_545 7_545 no
F26A F26B C24 F25A -6(4) . 7_545 7_545 no
F24B F26B C24 F25A 123(3) . 7_545 7_545 no
F15 F14 C14 F15 -168(4) . . 3_555 no
F15 F14 C14 F16 -162(4) . . 3_555 no
C14 F14 F15 F16 26(3) . . . no
F15 F14 C14 F16 -32(3) . . . no
F15 F14 C14 C13 91(2) . . . no
F15 F14 C14 F14 -89(4) . . 3_555 no
F16 F15 C14 F16 -130(5) . . 3_555 no
F16 F15 C14 F14 6(3) . . 3_555 no
F14 F15 F16 C14 -29(3) . . . no
F14 F15 C14 F16 146(4) . . . no
F14 F15 C14 C13 -102(2) . . . no
F14 F15 C14 F14 152(4) . . 3_555 no
F14 F15 C14 F16 16(4) . . 3_555 no
F16 F15 C14 F14 -146(4) . . . no
F16 F15 C14 C13 112(3) . . . no
F15 F16 C14 F14 35(4) . . . no
F15 F16 C14 C13 -84(3) . . . no
F15 F16 C14 F14 -173(4) . . 3_555 no
F15 F16 C14 F15 168(4) . . 3_555 no
F15 F16 C14 F16 97(4) . . 3_555 no
C16 F17 F18 F19 27(4) . . . no
F18 F17 C16 F19 -13(2) . . . no
F18 F17 C16 C15 111.1(19) . . . no
F18 F17 C16 F17 -69(3) . . 3_555 no
F18 F17 C16 F18 -124(3) . . 3_555 no
F18 F17 C16 F19 -142(3) . . 3_555 no
F17 F18 F19 C16 -26(4) . . . no
F17 F18 C16 F19 161(3) . . . no
F17 F18 C16 C15 -102(2) . . . no
F17 F18 C16 F17 138(3) . . 3_555 no
F17 F18 C16 F18 78(3) . . 3_555 no
F19 F18 C16 F19 -128(3) . . 3_555 no
F19 F18 C16 C15 98(2) . . . no
F17 F18 C16 F19 33(2) . . 3_555 no
F19 F18 C16 F17 -161(3) . . . no
F19 F18 C16 F17 -23(3) . . 3_555 no
F19 F18 C16 F18 -83(3) . . 3_555 no
F18 F19 C16 F17 17(3) . . . no
F18 F19 C16 F17 152(3) . . 3_555 no
F18 F19 C16 F18 118(3) . . 3_555 no
F18 F19 C16 C15 -106(2) . . . no
F18 F19 C16 F19 75(3) . . 3_555 no
Rh2 O21 C21 O23 17(3) 5_655 2_555 . no
Rh2 O22 C23 O24 1(3) 8_555 . . no
Rh2 O22 C23 C24 175.4(17) 8_555 . 3_655 no
Rh2 O23 C21 C22 173.0(17) . 2_555 2_555 no
Rh2 O23 C21 O21 -13(3) . 2_555 . no
Rh2 O24 C23 O22 0(3) 4_655 . . no
Rh2 O24 C23 C24 -174.7(14) 4_655 . 3_655 no
Rh1 O11 C11 O13 -6(3) . . 3_555 no
Rh1 O11 C11 C12 166(2) . . . no
Rh1 O12 C13 O12 -1.5(15) . . 3_555 no
Rh1 O12 C13 C14 178.6(5) . . . no
Rh1 O13 C11 O11 3(3) . 3_555 3_555 no
Rh1 O13 C11 C12 -168(2) . 3_555 3_555 no
Rh1 O14 C15 C16 177.4(4) . . . no
Rh1 O14 C15 O14 -2.6(14) . . 3_555 no
O21 C21 C22 F22 93(2) 2_555 . 3_545 no
O21 C21 C22 F23 -31(3) 2_555 . 3_545 no
O21 C21 C22 F21 -150(2) 2_555 . . no
O23 C21 C22 F21 25(3) 2_555 . . no
O23 C21 C22 F22 -93(3) 2_555 . 3_545 no
O23 C21 C22 F23 144(2) 2_555 . 3_545 no
O22 C23 C24 F25A 142(3) . 3_655 3_655 no
O24 C23 C24 F24A -160(2) . 3_655 3_655 no
O24 C23 C24 F25A -43(3) . 3_655 3_655 no
O22 C23 C24 F24A 25(3) . 3_655 3_655 no
O11 C11 C12 F11 41(4) . . . no
O11 C11 C12 F12 157(2) . . . no
O11 C11 C12 F13 -79(3) . . . no
O13 C11 C12 F11 -147(2) 3_555 . . no
O13 C11 C12 F12 -31(4) 3_555 . . no
O13 C11 C12 F13 93(3) 3_555 . . no
O12 C13 C14 F14 24.8(13) . . . no
O12 C13 C14 F15 92(2) . . . no
O12 C13 C14 F16 151(2) . . . no
O12 C13 C14 F14 -155.2(13) . . 3_555 no
O12 C13 C14 F15 -88(2) . . 3_555 no
O12 C13 C14 F16 -29(2) . . 3_555 no
O12 C13 C14 F14 -155.2(13) 3_555 . . no
O12 C13 C14 F15 -88(2) 3_555 . . no
O12 C13 C14 F16 -29(2) 3_555 . . no
O14 C15 C16 F17 -123.1(15) . . . no
O14 C15 C16 F18 -55.2(16) . . . no
O14 C15 C16 F19 -7.2(15) . . . no
O14 C15 C16 F17 56.9(15) . . 3_555 no
O14 C15 C16 F18 124.8(16) . . 3_555 no
O14 C15 C16 F19 172.8(15) . . 3_555 no
O14 C15 C16 F17 56.9(15) 3_555 . . no
O14 C15 C16 F18 124.8(15) 3_555 . . no
O14 C15 C16 F19 172.8(15) 3_555 . . no
